data_4335858
loop_
_publ_author_name
'Keunil Hong'
'Hyungphil Chun'

_publ_contact_author
;
 Prof. Hyungphil Chun
 Department of Applied Chemistry
 College of Science and Technology
 Hanyang University
 55 Hanyangdaehak-ro, Ansan 426-791
 Republic of Korea
;
_publ_contact_author_email hchun@hanyang.ac.kr
_publ_section_title
;
 Nonporous Titanium-Oxo Molecular Clusters That Reversibly and Selectively
 Adsorb Carbon Dioxide
;
_journal_name_full 'Inorganic Chemistry'
_journal_page_first 9705
_journal_page_last 9707
_journal_paper_doi 10.1021/ic401122u
_journal_volume 52
_journal_year 2013
_chemical_formula_moiety '[Ti6O6(abz)6(OiPr)6](iPrOH)5'
_chemical_formula_sum 'C75 H118 N6 O29 Ti6'
_chemical_formula_weight 1855.15
_chemical_name_systematic
; 
 ? 
;
_space_group_IT_number 2
_symmetry_cell_setting triclinic
_symmetry_space_group_name_Hall '-P 1'
_symmetry_space_group_name_H-M 'P -1'
_atom_sites_solution_hydrogens geom
_atom_sites_solution_primary direct
_atom_sites_solution_secondary difmap
_audit_creation_method SHELXL-97
_cell_angle_alpha 83.34(3)
_cell_angle_beta 89.55(3)
_cell_angle_gamma 61.46(3)
_cell_formula_units_Z 1
_cell_length_a 13.330(3)
_cell_length_b 13.764(3)
_cell_length_c 14.337(3)
_cell_measurement_temperature 100(2)
_cell_volume 2291.8(11)
_computing_cell_refinement HKL3000
_computing_data_collection 'PAL ADSC Quantum-210 ADX Program'
_computing_data_reduction HKL3000
_computing_molecular_graphics 'Diamond 3'
_computing_structure_refinement 'Bruker SHELXTL-XL'
_computing_structure_solution 'Bruker SHELXTL-XS'
_diffrn_ambient_temperature 100(2)
_diffrn_measured_fraction_theta_full 0.923
_diffrn_measured_fraction_theta_max 0.923
_diffrn_measurement_device_type 'ADSC Q210 CCD area detector'
_diffrn_measurement_method 'omega scan'
_diffrn_radiation_monochromator 'Si(111) double crystal monochromator'
_diffrn_radiation_source 'PLSII 2D bending magnet'
_diffrn_radiation_type Synchrotron
_diffrn_radiation_wavelength 0.74999
_diffrn_reflns_av_R_equivalents 0.0180
_diffrn_reflns_av_sigmaI/netI 0.0283
_diffrn_reflns_limit_h_max 17
_diffrn_reflns_limit_h_min -17
_diffrn_reflns_limit_k_max 17
_diffrn_reflns_limit_k_min -17
_diffrn_reflns_limit_l_max 18
_diffrn_reflns_limit_l_min -18
_diffrn_reflns_number 18975
_diffrn_reflns_theta_full 29.00
_diffrn_reflns_theta_max 29.00
_diffrn_reflns_theta_min 1.79
_exptl_absorpt_coefficient_mu 0.645
_exptl_absorpt_correction_T_max 0.9747
_exptl_absorpt_correction_T_min 0.9383
_exptl_absorpt_correction_type semi-empirical
_exptl_absorpt_process_details 'HKL3000 Scalepack'
_exptl_crystal_colour yellow
_exptl_crystal_density_diffrn 1.344
_exptl_crystal_description rod
_exptl_crystal_F_000 974
_exptl_crystal_size_max 0.10
_exptl_crystal_size_mid 0.05
_exptl_crystal_size_min 0.04
_refine_diff_density_max 1.193
_refine_diff_density_min -0.888
_refine_diff_density_rms 0.095
_refine_ls_extinction_coef 0.040(3)
_refine_ls_extinction_expression Fc^*^=kFc[1+0.001xFc^2^\l^3^/sin(2\q)]^-1/4^
_refine_ls_extinction_method SHELXL
_refine_ls_goodness_of_fit_ref 1.081
_refine_ls_hydrogen_treatment mixed
_refine_ls_matrix_type full
_refine_ls_number_parameters 535
_refine_ls_number_reflns 9576
_refine_ls_number_restraints 6
_refine_ls_restrained_S_all 1.083
_refine_ls_R_factor_all 0.0612
_refine_ls_R_factor_gt 0.0549
_refine_ls_shift/su_max 0.001
_refine_ls_shift/su_mean 0.000
_refine_ls_structure_factor_coef Fsqd
_refine_ls_weighting_details 'calc w=1/[\s^2^(Fo^2^)+(0.1103P)^2^+1.6824P] where P=(Fo^2^+2Fc^2^)/3'
_refine_ls_weighting_scheme calc
_refine_ls_wR_factor_gt 0.1608
_refine_ls_wR_factor_ref 0.1669
_reflns_number_gt 8269
_reflns_number_total 9576
_reflns_threshold_expression >2sigma(I)
_cod_data_source_file ic401122u_si_001_2.cif
_cod_data_source_block 1-triclinic
_cod_original_cell_volume 2291.7(8)
_cod_database_code 4335858

loop_
_symmetry_equiv_pos_as_xyz
'x, y, z'
'-x, -y, -z'

loop_
_atom_site_label
_atom_site_type_symbol
_atom_site_fract_x
_atom_site_fract_y
_atom_site_fract_z
_atom_site_U_iso_or_equiv
_atom_site_adp_type
_atom_site_occupancy
_atom_site_symmetry_multiplicity
_atom_site_calc_flag
_atom_site_refinement_flags
Ti1 Ti 1.18793(3) 0.40453(3) 1.56832(3) 0.02035(14) Uani 1 1 d .
Ti2 Ti 1.02760(3) 0.31948(3) 1.49943(3) 0.01949(14) Uani 1 1 d .
Ti3 Ti 1.04952(3) 0.48252(3) 1.34294(3) 0.02010(14) Uani 1 1 d .
O1 O 1.29212(14) 0.23542(14) 1.58910(13) 0.0232(4) Uani 1 1 d .
O2 O 1.17187(14) 0.17516(14) 1.54828(13) 0.0242(4) Uani 1 1 d .
O3 O 1.06990(15) 0.23372(14) 1.38525(13) 0.0251(4) Uani 1 1 d .
O4 O 1.11103(15) 0.33938(14) 1.27840(13) 0.0246(4) Uani 1 1 d .
O5 O 0.94080(15) 0.53788(14) 1.22774(13) 0.0258(4) Uani 1 1 d .
O6 O 1.22960(14) 0.37900(14) 1.70925(13) 0.0246(4) Uani 1 1 d .
O7 O 1.13946(13) 0.38495(13) 1.45140(12) 0.0204(3) Uani 1 1 d .
O8 O 1.04201(13) 0.38195(13) 1.60603(12) 0.0203(3) Uani 1 1 d .
O9 O 1.07275(13) 0.55189(13) 1.58169(12) 0.0207(3) Uani 1 1 d .
O10 O 1.30307(14) 0.43011(15) 1.53669(14) 0.0266(4) Uani 1 1 d .
O11 O 0.94005(14) 0.25823(14) 1.53694(13) 0.0232(4) Uani 1 1 d .
O12 O 1.14623(15) 0.52480(14) 1.29109(13) 0.0254(4) Uani 1 1 d .
N1 N 1.6245(2) -0.28993(19) 1.6431(2) 0.0380(6) Uani 1 1 d .
H1A H 1.6938 -0.3046 1.6612 0.046 Uiso 1 1 calc R
H1B H 1.6099 -0.3449 1.6368 0.046 Uiso 1 1 calc R
N2 N 1.3223(4) -0.1178(3) 1.1023(3) 0.0739(12) Uani 1 1 d .
H2A H 1.3395 -0.1852 1.1288 0.089 Uiso 1 1 calc R
H2B H 1.3375 -0.1072 1.0433 0.089 Uiso 1 1 calc R
N3 N 0.6063(4) 0.6939(3) 0.8624(2) 0.0657(10) Uani 1 1 d .
H3A H 0.5317 0.7374 0.8569 0.079 Uiso 1 1 calc R
H3B H 0.6437 0.6651 0.8132 0.079 Uiso 1 1 calc R
C1 C 1.26994(19) 0.1582(2) 1.57542(18) 0.0216(5) Uani 1 1 d .
C2 C 1.3627(2) 0.0420(2) 1.59240(18) 0.0237(5) Uani 1 1 d .
C3 C 1.4739(2) 0.0173(2) 1.6181(2) 0.0278(5) Uani 1 1 d .
H3 H 1.4904 0.0761 1.6249 0.033 Uiso 1 1 calc R
C4 C 1.5603(2) -0.0923(2) 1.6339(2) 0.0296(6) Uani 1 1 d .
H4 H 1.6356 -0.1079 1.6516 0.036 Uiso 1 1 calc R
C5 C 1.5381(2) -0.1799(2) 1.6243(2) 0.0282(5) Uani 1 1 d .
C6 C 1.4265(2) -0.1557(2) 1.5997(2) 0.0307(6) Uani 1 1 d .
H6 H 1.4096 -0.2146 1.5941 0.037 Uiso 1 1 calc R
C7 C 1.3403(2) -0.0458(2) 1.5833(2) 0.0274(5) Uani 1 1 d .
H7 H 1.2650 -0.0300 1.5657 0.033 Uiso 1 1 calc R
C8 C 1.1118(2) 0.2485(2) 1.30853(18) 0.0228(5) Uani 1 1 d .
C9 C 1.1656(2) 0.1542(2) 1.25330(18) 0.0235(5) Uani 1 1 d .
C10 C 1.1931(2) 0.0474(2) 1.2958(2) 0.0302(6) Uani 1 1 d .
H10 H 1.1748 0.0369 1.3590 0.036 Uiso 1 1 calc R
C11 C 1.2471(3) -0.0436(2) 1.2464(2) 0.0367(7) Uani 1 1 d .
H11 H 1.2672 -0.1162 1.2765 0.044 Uiso 1 1 calc R
C12 C 1.2720(3) -0.0292(3) 1.1529(2) 0.0428(8) Uani 1 1 d .
C13 C 1.2451(3) 0.0787(2) 1.1107(2) 0.0399(7) Uani 1 1 d .
H13 H 1.2628 0.0899 1.0474 0.048 Uiso 1 1 calc R
C14 C 1.1933(2) 0.1681(2) 1.1611(2) 0.0296(6) Uani 1 1 d .
H14 H 1.1763 0.2403 1.1323 0.036 Uiso 1 1 calc R
C15 C 0.8319(2) 0.5909(2) 1.22117(18) 0.0235(5) Uani 1 1 d .
C16 C 0.7754(2) 0.6190(2) 1.12637(19) 0.0276(5) Uani 1 1 d .
C17 C 0.6583(3) 0.6904(3) 1.1133(2) 0.0368(7) Uani 1 1 d .
H17 H 0.6150 0.7212 1.1653 0.044 Uiso 1 1 calc R
C18 C 0.6047(3) 0.7168(3) 1.0249(2) 0.0469(8) Uani 1 1 d .
H18 H 0.5251 0.7675 1.0166 0.056 Uiso 1 1 calc R
C19 C 0.6647(3) 0.6709(3) 0.9483(2) 0.0476(9) Uani 1 1 d .
C20 C 0.7825(3) 0.5993(3) 0.9610(2) 0.0449(8) Uani 1 1 d .
H20 H 0.8252 0.5676 0.9089 0.054 Uiso 1 1 calc R
C21 C 0.8375(3) 0.5742(2) 1.0491(2) 0.0347(6) Uani 1 1 d .
H21 H 0.9178 0.5264 1.0569 0.042 Uiso 1 1 calc R
C22 C 1.4008(2) 0.4390(3) 1.5636(3) 0.0409(7) Uani 1 1 d .
H22 H 1.4320 0.4596 1.5055 0.049 Uiso 1 1 calc R
C23 C 1.3660(4) 0.5297(3) 1.6251(4) 0.0662(12) Uani 1 1 d .
H23A H 1.2992 0.5973 1.5955 0.099 Uiso 1 1 calc R
H23B H 1.4294 0.5456 1.6336 0.099 Uiso 1 1 calc R
H23C H 1.3467 0.5057 1.6865 0.099 Uiso 1 1 calc R
C24 C 1.4912(3) 0.3266(3) 1.6106(3) 0.0515(9) Uani 1 1 d .
H24A H 1.4640 0.3075 1.6701 0.077 Uiso 1 1 calc R
H24B H 1.5617 0.3297 1.6230 0.077 Uiso 1 1 calc R
H24C H 1.5063 0.2698 1.5692 0.077 Uiso 1 1 calc R
C25 C 0.9468(2) 0.1512(2) 1.5410(2) 0.0294(6) Uani 1 1 d .
H25 H 1.0025 0.1088 1.4948 0.035 Uiso 1 1 calc R
C26 C 0.9906(3) 0.0877(2) 1.6382(2) 0.0356(6) Uani 1 1 d .
H26A H 1.0659 0.0803 1.6528 0.053 Uiso 1 1 calc R
H26B H 0.9972 0.0135 1.6402 0.053 Uiso 1 1 calc R
H26C H 0.9372 0.1283 1.6846 0.053 Uiso 1 1 calc R
C27 C 0.8314(3) 0.1657(3) 1.5127(3) 0.0517(10) Uani 1 1 d .
H27A H 0.7741 0.2135 1.5535 0.078 Uiso 1 1 calc R
H27B H 0.8344 0.0927 1.5190 0.078 Uiso 1 1 calc R
H27C H 0.8108 0.2004 1.4472 0.078 Uiso 1 1 calc R
C28 C 1.1538(3) 0.6241(2) 1.2629(2) 0.0361(6) Uani 1 1 d .
H28 H 1.0947 0.6851 1.2957 0.043 Uiso 1 1 calc R
C29 C 1.2698(3) 0.6042(3) 1.2962(3) 0.0485(8) Uani 1 1 d .
H29A H 1.2771 0.5905 1.3651 0.073 Uiso 1 1 calc R
H29B H 1.2783 0.6700 1.2748 0.073 Uiso 1 1 calc R
H29C H 1.3294 0.5392 1.2705 0.073 Uiso 1 1 calc R
C30 C 1.1277(4) 0.6577(4) 1.1590(3) 0.0586(10) Uani 1 1 d .
H30A H 1.1838 0.5985 1.1253 0.088 Uiso 1 1 calc R
H30B H 1.1314 0.7267 1.1406 0.088 Uiso 1 1 calc R
H30C H 1.0508 0.6700 1.1431 0.088 Uiso 1 1 calc R
O1S O 1.3465(2) -0.0992(2) 0.89961(19) 0.0529(6) Uani 1 1 d .
H1O H 1.3131 -0.1281 0.8735 0.079 Uiso 1 1 calc R
C1S C 1.3497(4) -0.0134(3) 0.8342(2) 0.0505(9) Uani 1 1 d .
H1S H 1.3722 -0.0422 0.7723 0.061 Uiso 1 1 calc R
C2S C 1.4407(4) 0.0087(4) 0.8715(3) 0.0658(12) Uani 1 1 d .
H2S1 H 1.4187 0.0387 0.9315 0.099 Uiso 1 1 calc R
H2S2 H 1.4496 0.0628 0.8262 0.099 Uiso 1 1 calc R
H2S3 H 1.5133 -0.0611 0.8810 0.099 Uiso 1 1 calc R
C3S C 1.2334(4) 0.0896(4) 0.8205(3) 0.0696(12) Uani 1 1 d .
H3S1 H 1.1787 0.0718 0.7918 0.104 Uiso 1 1 calc R
H3S2 H 1.2389 0.1487 0.7793 0.104 Uiso 1 1 calc R
H3S3 H 1.2074 0.1151 0.8816 0.104 Uiso 1 1 calc R
O2S O 0.7639(5) 0.1980(6) 1.1898(7) 0.202(4) Uani 1 1 d .
H2O H 0.7193 0.2506 1.2189 0.303 Uiso 1 1 calc R
C4S C 0.8645(6) 0.1999(6) 1.1807(6) 0.115(3) Uani 1 1 d .
H4S H 0.9120 0.1643 1.2409 0.137 Uiso 1 1 calc R
C5S C 0.8579(6) 0.3096(6) 1.1546(8) 0.144(4) Uani 1 1 d .
H5S1 H 0.8291 0.3369 1.0889 0.216 Uiso 1 1 calc R
H5S2 H 0.9342 0.3025 1.1620 0.216 Uiso 1 1 calc R
H5S3 H 0.8060 0.3623 1.1954 0.216 Uiso 1 1 calc R
C6S C 0.9120(16) 0.1183(14) 1.1080(12) 0.297(9) Uani 1 1 d U
H6S1 H 0.8809 0.0664 1.1163 0.445 Uiso 1 1 calc R
H6S2 H 0.9956 0.0764 1.1166 0.445 Uiso 1 1 calc R
H6S3 H 0.8902 0.1596 1.0446 0.445 Uiso 1 1 calc R
O3S O 0.5539(6) 0.4048(6) 1.1420(7) 0.095(3) Uani 0.50 1 d P
H3S H 0.5122 0.3769 1.1304 0.142 Uiso 0.50 1 calc PR
C7S C 0.5402(9) 0.4889(8) 1.0657(10) 0.093(4) Uani 0.50 1 d P
H7S H 0.5942 0.5185 1.0757 0.111 Uiso 0.50 1 calc PR
C8S C 0.4322(6) 0.5744(6) 1.0426(7) 0.136(3) Uani 1 1 d .
H8S1 H 0.3793 0.5441 1.0382 0.203 Uiso 1 1 calc R
H8S2 H 0.4312 0.6158 0.9819 0.203 Uiso 1 1 calc R
H8S3 H 0.4084 0.6245 1.0912 0.203 Uiso 1 1 calc R

loop_
_atom_site_aniso_label
_atom_site_aniso_U_11
_atom_site_aniso_U_22
_atom_site_aniso_U_33
_atom_site_aniso_U_23
_atom_site_aniso_U_13
_atom_site_aniso_U_12
Ti1 0.0142(2) 0.0207(2) 0.0247(3) -0.00182(16) 0.00055(16) -0.00740(17)
Ti2 0.0158(2) 0.0190(2) 0.0233(3) -0.00213(16) 0.00186(15) -0.00819(16)
Ti3 0.0166(2) 0.0205(2) 0.0220(3) -0.00221(16) 0.00256(16) -0.00807(17)
O1 0.0179(8) 0.0199(8) 0.0281(10) -0.0008(7) 0.0000(7) -0.0064(6)
O2 0.0170(8) 0.0208(8) 0.0316(10) -0.0014(7) 0.0005(7) -0.0067(6)
O3 0.0271(9) 0.0248(8) 0.0254(10) -0.0059(7) 0.0057(7) -0.0135(7)
O4 0.0263(8) 0.0225(8) 0.0239(9) -0.0036(7) 0.0036(7) -0.0109(7)
O5 0.0228(8) 0.0267(9) 0.0253(10) -0.0023(7) 0.0007(7) -0.0101(7)
O6 0.0214(8) 0.0254(8) 0.0244(9) -0.0022(7) -0.0016(7) -0.0093(7)
O7 0.0149(7) 0.0201(8) 0.0247(9) -0.0029(6) 0.0031(6) -0.0073(6)
O8 0.0167(7) 0.0207(8) 0.0229(9) -0.0006(6) 0.0017(6) -0.0089(6)
O9 0.0165(7) 0.0211(8) 0.0245(9) -0.0021(6) 0.0002(6) -0.0093(6)
O10 0.0166(8) 0.0288(9) 0.0347(11) -0.0007(7) 0.0000(7) -0.0118(7)
O11 0.0200(8) 0.0222(8) 0.0287(10) -0.0025(7) 0.0026(7) -0.0114(7)
O12 0.0228(8) 0.0250(8) 0.0294(10) -0.0023(7) 0.0048(7) -0.0125(7)
N1 0.0228(11) 0.0234(11) 0.0560(17) -0.0015(11) 0.0067(11) -0.0024(9)
N2 0.121(3) 0.0296(14) 0.058(2) -0.0199(14) 0.048(2) -0.0234(18)
N3 0.103(3) 0.068(2) 0.0400(18) 0.0107(15) -0.0335(18) -0.055(2)
C1 0.0179(10) 0.0223(11) 0.0225(12) -0.0019(9) 0.0032(9) -0.0081(9)
C2 0.0186(11) 0.0228(11) 0.0246(13) -0.0020(9) 0.0026(9) -0.0062(9)
C3 0.0207(11) 0.0271(12) 0.0339(15) -0.0009(10) 0.0026(10) -0.0109(10)
C4 0.0159(11) 0.0277(13) 0.0395(16) 0.0013(11) 0.0022(10) -0.0070(10)
C5 0.0213(11) 0.0246(12) 0.0303(14) -0.0023(10) 0.0079(10) -0.0047(10)
C6 0.0250(12) 0.0247(12) 0.0388(16) -0.0073(11) 0.0045(11) -0.0085(10)
C7 0.0208(11) 0.0246(12) 0.0341(15) -0.0051(10) 0.0012(10) -0.0085(10)
C8 0.0199(11) 0.0227(11) 0.0250(13) -0.0034(9) 0.0020(9) -0.0094(9)
C9 0.0200(11) 0.0241(11) 0.0267(13) -0.0046(9) 0.0027(9) -0.0105(9)
C10 0.0324(13) 0.0271(13) 0.0306(15) -0.0038(10) 0.0098(11) -0.0139(11)
C11 0.0420(16) 0.0241(13) 0.0415(17) -0.0050(11) 0.0163(13) -0.0139(12)
C12 0.0521(18) 0.0286(14) 0.0423(18) -0.0106(13) 0.0188(15) -0.0139(13)
C13 0.0520(18) 0.0319(14) 0.0314(16) -0.0069(12) 0.0161(13) -0.0164(13)
C14 0.0309(13) 0.0256(12) 0.0304(15) -0.0034(10) 0.0049(11) -0.0121(11)
C15 0.0234(11) 0.0218(11) 0.0256(13) -0.0007(9) -0.0025(9) -0.0115(9)
C16 0.0344(13) 0.0276(12) 0.0239(13) 0.0018(10) -0.0044(10) -0.0183(11)
C17 0.0343(14) 0.0378(15) 0.0340(16) 0.0041(12) -0.0098(12) -0.0156(12)
C18 0.0474(18) 0.0503(19) 0.0400(19) 0.0097(14) -0.0202(15) -0.0240(16)
C19 0.074(2) 0.0472(18) 0.0342(18) 0.0116(13) -0.0220(16) -0.0421(18)
C20 0.075(2) 0.0455(17) 0.0258(16) -0.0008(12) -0.0016(15) -0.0388(18)
C21 0.0465(16) 0.0349(14) 0.0262(15) -0.0004(11) 0.0010(12) -0.0230(13)
C22 0.0273(13) 0.0536(18) 0.052(2) 0.0024(14) -0.0029(13) -0.0292(14)
C23 0.067(3) 0.053(2) 0.094(3) -0.009(2) -0.017(2) -0.040(2)
C24 0.0217(13) 0.063(2) 0.063(2) -0.0079(18) -0.0069(14) -0.0147(14)
C25 0.0327(13) 0.0254(12) 0.0352(15) -0.0029(10) 0.0017(11) -0.0182(11)
C26 0.0353(14) 0.0306(13) 0.0409(17) 0.0062(12) -0.0011(12) -0.0180(12)
C27 0.053(2) 0.0498(19) 0.064(2) 0.0158(16) -0.0234(18) -0.0384(17)
C28 0.0407(15) 0.0345(14) 0.0399(17) 0.0005(12) 0.0081(13) -0.0248(13)
C29 0.0477(18) 0.058(2) 0.057(2) -0.0027(16) 0.0011(16) -0.0396(17)
C30 0.076(3) 0.065(2) 0.048(2) 0.0162(18) -0.0061(19) -0.049(2)
O1S 0.0604(16) 0.0580(15) 0.0460(15) 0.0100(11) -0.0061(12) -0.0365(13)
C1S 0.077(2) 0.056(2) 0.0304(17) -0.0017(14) 0.0014(16) -0.042(2)
C2S 0.093(3) 0.080(3) 0.055(3) -0.023(2) 0.018(2) -0.063(3)
C3S 0.094(3) 0.063(3) 0.043(2) 0.0016(18) -0.014(2) -0.032(2)
O2S 0.111(4) 0.153(6) 0.377(12) -0.037(6) 0.042(6) -0.092(4)
C4S 0.118(5) 0.100(5) 0.158(7) 0.007(4) -0.033(5) -0.082(4)
C5S 0.075(4) 0.086(4) 0.280(12) -0.017(6) -0.027(5) -0.047(4)
C6S 0.387(18) 0.255(14) 0.282(15) -0.114(12) 0.044(13) -0.164(13)
O3S 0.062(4) 0.060(4) 0.169(9) -0.004(4) 0.003(4) -0.037(3)
C7S 0.064(6) 0.051(5) 0.169(13) -0.004(6) 0.045(6) -0.035(4)
C8S 0.093(5) 0.107(5) 0.196(9) 0.024(5) 0.051(5) -0.049(4)

loop_
_atom_type_symbol
_atom_type_description
_atom_type_scat_dispersion_real
_atom_type_scat_dispersion_imag
_atom_type_scat_source
C C 0.0047 0.0028 'International Tables Vol C Tables 4.2.6.8 and 6.1.1.4'
H H 0.0000 0.0000 'International Tables Vol C Tables 4.2.6.8 and 6.1.1.4'
N N 0.0081 0.0047 'International Tables Vol C Tables 4.2.6.8 and 6.1.1.4'
O O 0.0223 0.0078 'International Tables Vol C Tables 4.2.6.8 and 6.1.1.4'
Ti Ti 0.3957 0.5951 'International Tables Vol C Tables 4.2.6.8 and 6.1.1.4'

loop_
_geom_angle_atom_site_label_1
_geom_angle_atom_site_label_2
_geom_angle_atom_site_label_3
_geom_angle
_geom_angle_site_symmetry_1
_geom_angle_site_symmetry_3
O10 Ti1 O7 102.10(9) . .
O10 Ti1 O9 100.08(8) . .
O7 Ti1 O9 100.97(8) . .
O10 Ti1 O6 93.61(9) . .
O7 Ti1 O6 159.43(8) . .
O9 Ti1 O6 89.09(8) . .
O10 Ti1 O1 92.57(8) . .
O7 Ti1 O1 87.14(8) . .
O9 Ti1 O1 163.09(8) . .
O6 Ti1 O1 78.90(8) . .
O10 Ti1 O8 177.23(7) . .
O7 Ti1 O8 78.08(7) . .
O9 Ti1 O8 77.19(7) . .
O6 Ti1 O8 86.87(7) . .
O1 Ti1 O8 90.20(7) . .
O10 Ti1 Ti2 143.87(7) . .
O7 Ti1 Ti2 43.19(5) . .
O9 Ti1 Ti2 97.26(6) . .
O6 Ti1 Ti2 118.20(6) . .
O1 Ti1 Ti2 78.43(6) . .
O8 Ti1 Ti2 37.03(5) . .
O10 Ti1 Ti3 140.58(6) . 2_768
O7 Ti1 Ti3 98.61(6) . 2_768
O9 Ti1 Ti3 42.72(6) . 2_768
O6 Ti1 Ti3 76.61(6) . 2_768
O1 Ti1 Ti3 121.78(6) . 2_768
O8 Ti1 Ti3 36.96(5) . 2_768
Ti2 Ti1 Ti3 68.64(2) . 2_768
O11 Ti2 O9 103.32(8) . 2_768
O11 Ti2 O8 103.58(8) . .
O9 Ti2 O8 101.62(8) 2_768 .
O11 Ti2 O2 90.79(8) . .
O9 Ti2 O2 159.76(8) 2_768 .
O8 Ti2 O2 88.79(8) . .
O11 Ti2 O3 90.13(8) . .
O9 Ti2 O3 88.12(8) 2_768 .
O8 Ti2 O3 160.66(7) . .
O2 Ti2 O3 77.27(8) . .
O11 Ti2 O7 176.88(7) . .
O9 Ti2 O7 78.39(7) 2_768 .
O8 Ti2 O7 78.50(7) . .
O2 Ti2 O7 86.91(7) . .
O3 Ti2 O7 87.31(7) . .
O11 Ti2 Ti3 143.15(6) . .
O9 Ti2 Ti3 43.21(5) 2_768 .
O8 Ti2 Ti3 99.26(6) . .
O2 Ti2 Ti3 118.41(6) . .
O3 Ti2 Ti3 76.36(6) . .
O7 Ti2 Ti3 37.59(5) . .
O11 Ti2 Ti1 144.20(6) . .
O9 Ti2 Ti1 98.46(6) 2_768 .
O8 Ti2 Ti1 43.62(5) . .
O2 Ti2 Ti1 77.08(5) . .
O3 Ti2 Ti1 118.89(6) . .
O7 Ti2 Ti1 37.04(5) . .
Ti3 Ti2 Ti1 69.22(3) . .
O12 Ti3 O8 95.40(8) . 2_768
O12 Ti3 O7 101.13(8) . .
O8 Ti3 O7 102.09(8) 2_768 .
O12 Ti3 O5 95.04(8) . .
O8 Ti3 O5 90.60(8) 2_768 .
O7 Ti3 O5 158.29(8) . .
O12 Ti3 O4 94.59(8) . .
O8 Ti3 O4 166.19(7) 2_768 .
O7 Ti3 O4 85.29(8) . .
O5 Ti3 O4 79.03(8) . .
O12 Ti3 O9 172.24(8) . 2_768
O8 Ti3 O9 77.44(7) 2_768 2_768
O7 Ti3 O9 77.77(7) . 2_768
O5 Ti3 O9 88.08(7) . 2_768
O4 Ti3 O9 92.98(7) . 2_768
O12 Ti3 Ti2 143.85(6) . .
O8 Ti3 Ti2 98.46(6) 2_768 .
O7 Ti3 Ti2 43.30(5) . .
O5 Ti3 Ti2 117.93(6) . .
O4 Ti3 Ti2 78.79(6) . .
O9 Ti3 Ti2 36.85(5) 2_768 .
O12 Ti3 Ti1 137.08(6) . 2_768
O8 Ti3 Ti1 43.13(5) 2_768 2_768
O7 Ti3 Ti1 98.92(6) . 2_768
O5 Ti3 Ti1 78.30(6) . 2_768
O4 Ti3 Ti1 124.67(6) . 2_768
O9 Ti3 Ti1 36.80(5) 2_768 2_768
Ti2 Ti3 Ti1 68.90(4) . 2_768
C1 O1 Ti1 129.26(15) . .
C1 O2 Ti2 130.89(16) . .
C8 O3 Ti2 131.32(16) . .
C8 O4 Ti3 127.84(17) . .
C15 O5 Ti3 129.87(17) . .
C15 O6 Ti1 131.44(16) 2_768 .
Ti1 O7 Ti3 135.13(9) . .
Ti1 O7 Ti2 99.78(8) . .
Ti3 O7 Ti2 99.11(7) . .
Ti2 O8 Ti3 134.97(9) . 2_768
Ti2 O8 Ti1 99.35(8) . .
Ti3 O8 Ti1 99.91(8) 2_768 .
Ti2 O9 Ti1 136.52(10) 2_768 .
Ti2 O9 Ti3 99.94(7) 2_768 2_768
Ti1 O9 Ti3 100.48(8) . 2_768
C22 O10 Ti1 149.7(2) . .
C25 O11 Ti2 136.80(16) . .
C28 O12 Ti3 140.00(17) . .
O1 C1 O2 123.7(2) . .
O1 C1 C2 118.4(2) . .
O2 C1 C2 117.9(2) . .
C7 C2 C3 118.7(2) . .
C7 C2 C1 120.2(2) . .
C3 C2 C1 121.1(2) . .
C4 C3 C2 120.5(2) . .
C3 C4 C5 120.7(2) . .
N1 C5 C4 120.5(2) . .
N1 C5 C6 120.5(3) . .
C4 C5 C6 119.0(2) . .
C7 C6 C5 120.1(3) . .
C6 C7 C2 121.0(2) . .
O3 C8 O4 123.3(2) . .
O3 C8 C9 117.7(2) . .
O4 C8 C9 119.0(2) . .
C14 C9 C10 119.1(2) . .
C14 C9 C8 121.7(2) . .
C10 C9 C8 119.2(2) . .
C11 C10 C9 120.5(3) . .
C10 C11 C12 120.5(3) . .
N2 C12 C11 121.2(3) . .
N2 C12 C13 120.1(3) . .
C11 C12 C13 118.7(3) . .
C14 C13 C12 120.2(3) . .
C13 C14 C9 121.0(3) . .
O6 C15 O5 123.7(2) 2_768 .
O6 C15 C16 118.7(2) 2_768 .
O5 C15 C16 117.6(2) . .
C17 C16 C21 119.0(3) . .
C17 C16 C15 119.9(3) . .
C21 C16 C15 121.0(2) . .
C18 C17 C16 120.3(3) . .
C17 C18 C19 121.3(3) . .
N3 C19 C18 119.3(4) . .
N3 C19 C20 121.9(4) . .
C18 C19 C20 118.7(3) . .
C21 C20 C19 120.4(3) . .
C20 C21 C16 120.3(3) . .
O10 C22 C23 109.6(3) . .
O10 C22 C24 108.9(3) . .
C23 C22 C24 113.1(3) . .
O11 C25 C27 109.1(2) . .
O11 C25 C26 109.7(2) . .
C27 C25 C26 113.0(3) . .
O12 C28 C30 110.1(3) . .
O12 C28 C29 108.1(3) . .
C30 C28 C29 114.4(3) . .
O1S C1S C2S 107.0(3) . .
O1S C1S C3S 111.0(3) . .
C2S C1S C3S 112.9(4) . .
O2S C4S C5S 117.0(7) . .
O2S C4S C6S 96.8(8) . .
C5S C4S C6S 116.2(10) . .
C8S C7S O3S 117.4(8) . .
C8S C7S C8S 99.2(10) . 2_667
O3S C7S C8S 107.8(7) . 2_667

loop_
_geom_bond_atom_site_label_1
_geom_bond_atom_site_label_2
_geom_bond_distance
_geom_bond_site_symmetry_2
Ti1 O10 1.7759(18) .
Ti1 O7 1.8943(18) .
Ti1 O9 1.9020(18) .
Ti1 O6 2.0447(19) .
Ti1 O1 2.0474(19) .
Ti1 O8 2.1668(17) .
Ti1 Ti2 3.0994(9) .
Ti1 Ti3 3.1221(13) 2_768
Ti2 O11 1.7854(18) .
Ti2 O9 1.8867(19) 2_768
Ti2 O8 1.8918(18) .
Ti2 O2 2.045(2) .
Ti2 O3 2.0466(19) .
Ti2 O7 2.1525(18) .
Ti2 Ti3 3.0988(11) .
Ti3 O12 1.7761(19) .
Ti3 O8 1.9056(18) 2_768
Ti3 O7 1.914(2) .
Ti3 O5 2.025(2) .
Ti3 O4 2.0682(19) .
Ti3 O9 2.1540(18) 2_768
Ti3 Ti1 3.1220(13) 2_768
O1 C1 1.267(3) .
O2 C1 1.269(3) .
O3 C8 1.269(3) .
O4 C8 1.270(3) .
O5 C15 1.274(3) .
O6 C15 1.264(3) 2_768
O8 Ti3 1.9055(18) 2_768
O9 Ti2 1.8867(19) 2_768
O9 Ti3 2.1540(18) 2_768
O10 C22 1.425(3) .
O11 C25 1.427(3) .
O12 C28 1.429(3) .
N1 C5 1.391(3) .
N2 C12 1.370(4) .
N3 C19 1.382(4) .
C1 C2 1.474(3) .
C2 C7 1.395(4) .
C2 C3 1.395(3) .
C3 C4 1.385(4) .
C4 C5 1.393(4) .
C5 C6 1.399(4) .
C6 C7 1.387(4) .
C8 C9 1.472(3) .
C9 C14 1.386(4) .
C9 C10 1.395(4) .
C10 C11 1.387(4) .
C11 C12 1.394(5) .
C12 C13 1.410(4) .
C13 C14 1.378(4) .
C15 O6 1.264(3) 2_768
C15 C16 1.477(3) .
C16 C17 1.390(4) .
C16 C21 1.397(4) .
C17 C18 1.381(4) .
C18 C19 1.381(6) .
C19 C20 1.399(6) .
C20 C21 1.387(4) .
C22 C23 1.500(5) .
C22 C24 1.513(5) .
C25 C27 1.505(4) .
C25 C26 1.512(4) .
C28 C30 1.500(5) .
C28 C29 1.507(4) .
O1S C1S 1.436(4) .
C1S C2S 1.501(5) .
C1S C3S 1.514(6) .
O2S C4S 1.359(8) .
C4S C5S 1.473(8) .
C4S C6S 1.526(15) .
O3S C7S 1.442(13) .
C7S C8S 1.366(12) .
C7S C8S 1.818(16) 2_667
